data_7123974
loop_
_publ_author_name
'Hou, Hongwei'
'Shao, Chao Zhi'
'Wu, Qiong'
'Han, Xiao'
'Zhao, Yujie'
'Xie, Qiong'
'Wang, Hongfei'

_publ_section_title
;
 Proton coupled electron transfer &#x2500; a new photochromic performance
 in host-guest collaborative MOF
;
_journal_name_full 'Chemical Communications'
_journal_paper_doi 10.1039/C9CC05498G
_journal_year 2019
_chemical_formula_moiety 'C22 H13 N2 O8 Zn, C6 H6 N, 3(H2 O)'
_chemical_formula_sum 'C28 H25 N3 O11 Zn'
_chemical_formula_weight 644.88
_space_group_crystal_system triclinic
_space_group_IT_number 2
_space_group_name_Hall '-P 1'
_space_group_name_H-M_alt 'P -1'
_symmetry_space_group_name_Hall '-P 1'
_symmetry_space_group_name_H-M 'P -1'
_atom_sites_solution_hydrogens mixed
_atom_sites_solution_primary iterative
_audit_creation_date 2019-06-05
_audit_creation_method
;
Olex2 1.2-beta
(compiled 2018.05.29 svn.r3508 for OlexSys, GUI svn.r5506)
;
_audit_update_record
;
2019-06-05 deposited with the CCDC.    2019-08-09 downloaded from the CCDC.
;
_cell_angle_alpha 72.35(3)
_cell_angle_beta 78.63(4)
_cell_angle_gamma 82.21(4)
_cell_formula_units_Z 2
_cell_length_a 8.198(7)
_cell_length_b 12.125(9)
_cell_length_c 14.677(11)
_cell_measurement_reflns_used 9822
_cell_measurement_temperature 293(2)
_cell_measurement_theta_max 27.55
_cell_measurement_theta_min 2.54
_cell_volume 1358.5(19)
_computing_cell_refinement 'SAINT v8.37A (Bruker, 2015)'
_computing_data_reduction 'SAINT v8.37A (Bruker, 2015)'
_computing_molecular_graphics 'Olex2 (Dolomanov et al., 2009)'
_computing_publication_material 'Olex2 (Dolomanov et al., 2009)'
_computing_structure_refinement 'ShelXL (Sheldrick, 2015)'
_computing_structure_solution 'olex2.solve (Bourhis et al., 2015)'
_diffrn_ambient_temperature 293.15
_diffrn_measured_fraction_theta_full 0.999
_diffrn_measured_fraction_theta_max 0.994
_diffrn_measurement_device_type 'Bruker APEX-II CCD'
_diffrn_measurement_method '\f and \w scans'
_diffrn_radiation_type MoK\a
_diffrn_radiation_wavelength 0.71073
_diffrn_reflns_av_R_equivalents 0.0361
_diffrn_reflns_av_unetI/netI 0.0223
_diffrn_reflns_Laue_measured_fraction_full 0.999
_diffrn_reflns_Laue_measured_fraction_max 0.994
_diffrn_reflns_limit_h_max 10
_diffrn_reflns_limit_h_min -10
_diffrn_reflns_limit_k_max 15
_diffrn_reflns_limit_k_min -15
_diffrn_reflns_limit_l_max 19
_diffrn_reflns_limit_l_min -19
_diffrn_reflns_number 57559
_diffrn_reflns_point_group_measured_fraction_full 0.999
_diffrn_reflns_point_group_measured_fraction_max 0.994
_diffrn_reflns_theta_full 25.242
_diffrn_reflns_theta_max 27.582
_diffrn_reflns_theta_min 1.955
_diffrn_standards_number 0
_exptl_absorpt_coefficient_mu 0.974
_exptl_absorpt_correction_T_max 0.7456
_exptl_absorpt_correction_T_min 0.6526
_exptl_absorpt_correction_type multi-scan
_exptl_absorpt_process_details
;
SADABS-2016/2 (Bruker,2016/2) was used for absorption correction.
wR2(int) was 0.0989 before and 0.0490 after correction.
The Ratio of minimum to maximum transmission is 0.8753.
The \l/2 correction factor is Not present.
;
_exptl_crystal_colour colourless
_exptl_crystal_colour_primary colourless
_exptl_crystal_density_diffrn 1.576
_exptl_crystal_density_method 'not measured'
_exptl_crystal_description block
_exptl_crystal_F_000 664
_exptl_crystal_size_max 0.13
_exptl_crystal_size_mid 0.12
_exptl_crystal_size_min 0.11
_exptl_transmission_factor_max 0.745
_exptl_transmission_factor_min 0.6526
_refine_diff_density_max 1.263
_refine_diff_density_min -0.469
_refine_diff_density_rms 0.068
_refine_ls_extinction_method none
_refine_ls_goodness_of_fit_ref 1.058
_refine_ls_hydrogen_treatment mixed
_refine_ls_matrix_type full
_refine_ls_number_parameters 392
_refine_ls_number_reflns 6254
_refine_ls_number_restraints 3
_refine_ls_restrained_S_all 1.059
_refine_ls_R_factor_all 0.0416
_refine_ls_R_factor_gt 0.0337
_refine_ls_shift/su_max 0.000
_refine_ls_shift/su_mean 0.000
_refine_ls_structure_factor_coef Fsqd
_refine_ls_weighting_details 'w=1/[\s^2^(Fo^2^)+(0.0363P)^2^+1.5358P] where P=(Fo^2^+2Fc^2^)/3'
_refine_ls_weighting_scheme calc
_refine_ls_wR_factor_gt 0.0811
_refine_ls_wR_factor_ref 0.0853
_reflns_Friedel_coverage 0.000
_reflns_number_gt 5547
_reflns_number_total 6254
_reflns_threshold_expression 'I > 2\s(I)'
_cod_data_source_file c9cc05498g2.cif
_cod_data_source_block a
_cod_original_cell_volume 1358.5(18)
_cod_database_code 7123974
_shelx_shelxl_version_number 2018/3
_shelx_space_group_comment
;
The symmetry employed for this shelxl refinement is uniquely defined
by the following loop, which should always be used as a source of
symmetry information in preference to the above space-group names.
They are only intended as comments.
;
_shelx_estimated_absorpt_t_max 0.900
_shelx_estimated_absorpt_t_min 0.884
_olex2_refinement_description
;
1. Fixed Uiso
 At 1.2 times of:
  All C(H) groups, All C(H,H) groups
 At 1.5 times of:
  All O(H,H) groups
2. Restrained distances
 C21-C22
 1.47 with sigma of 0.02
 N3-H3A
 0.85 with sigma of 0.02
3. Rigid bond restraints
 C21, C22
 with sigma for 1-2 distances of 0.001 and sigma for 1-3 distances of 0.001
4.a Riding coordinates:
 O9(H9A,H9B), O10(H10A,H10B), O11(H11A,H11B)
4.b Secondary CH2 refined with riding coordinates:
 C8(H8A,H8B)
4.c Aromatic/amide H refined with riding coordinates:
 C28(H28), C27(H27), C26(H26), C23(H23), C24(H24), C15(H15), C7(H7), C4(H4),
 C3(H3), C10(H10), C13(H13), C18(H18), C19(H19), C20(H20), C17(H17), C22(H22)
;
_olex2_submission_special_instructions 'No special instructions were received'

loop_
_space_group_symop_operation_xyz
'x, y, z'
'-x, -y, -z'

loop_
_atom_site_label
_atom_site_type_symbol
_atom_site_fract_x
_atom_site_fract_y
_atom_site_fract_z
_atom_site_U_iso_or_equiv
_atom_site_adp_type
_atom_site_occupancy
_atom_site_site_symmetry_order
_atom_site_calc_flag
_atom_site_refinement_flags_posn
_atom_site_refinement_flags_adp
Zn1 Zn 0.90213(3) 0.09650(2) 0.22698(2) 0.01480(7) Uani 1 1 d . .
N3 N 0.4737(2) 0.33854(16) 0.75208(14) 0.0251(4) Uani 1 1 d D .
O3 O 0.72181(18) 0.17485(12) 0.29626(10) 0.0218(3) Uani 1 1 d . .
O4 O 0.57996(19) 0.20526(13) 0.17470(10) 0.0241(3) Uani 1 1 d . .
O8 O -0.0578(3) 0.81778(14) 0.34877(11) 0.0402(5) Uani 1 1 d . .
O7 O -0.1149(2) 0.94571(12) 0.21005(11) 0.0237(3) Uani 1 1 d . .
O5 O 0.0623(2) 0.64536(13) -0.08578(10) 0.0275(3) Uani 1 1 d . .
O6 O 0.01083(19) 0.83288(12) -0.08989(10) 0.0216(3) Uani 1 1 d . .
O1 O 0.2778(2) 0.45419(14) 0.56550(11) 0.0302(4) Uani 1 1 d . .
O2 O 0.4709(2) 0.30378(14) 0.58482(11) 0.0314(4) Uani 1 1 d . .
N1 N 0.0185(2) 0.55365(13) 0.21513(11) 0.0160(3) Uani 1 1 d . .
N2 N 1.0780(2) 0.07635(14) 0.31123(12) 0.0188(3) Uani 1 1 d . .
C28 C 0.3970(3) 0.43928(18) 0.76396(15) 0.0206(4) Uani 1 1 d . .
H28 H 0.338975 0.486838 0.716041 0.025 Uiso 1 1 calc R .
C27 C 0.3999(2) 0.47570(17) 0.84383(14) 0.0196(4) Uani 1 1 d . .
H27 H 0.341746 0.545020 0.850298 0.023 Uiso 1 1 calc R .
C25 C 0.4915(3) 0.40728(17) 0.91524(14) 0.0203(4) Uani 1 1 d . .
C26 C 0.5153(3) 0.44526(18) 0.99742(15) 0.0220(4) Uani 1 1 d . .
H26 H 0.554286 0.389518 1.049355 0.026 Uiso 1 1 calc R .
C23 C 0.5544(3) 0.2695(2) 0.82227(17) 0.0311(5) Uani 1 1 d . .
H23 H 0.604697 0.198159 0.815802 0.037 Uiso 1 1 calc R .
C24 C 0.5657(3) 0.30043(19) 0.90413(16) 0.0273(5) Uani 1 1 d . .
H24 H 0.622526 0.250226 0.951505 0.033 Uiso 1 1 calc R .
C16 C 0.5963(2) 0.21603(16) 0.25337(14) 0.0168(4) Uani 1 1 d . .
C14 C 0.4613(2) 0.28305(15) 0.30583(14) 0.0162(4) Uani 1 1 d . .
C15 C 0.3171(2) 0.32828(15) 0.26655(13) 0.0159(4) Uani 1 1 d . .
H15 H 0.305460 0.317654 0.208092 0.019 Uiso 1 1 calc R .
C9 C 0.1906(2) 0.38911(15) 0.31384(13) 0.0149(4) Uani 1 1 d . .
C8 C 0.0283(2) 0.42842(16) 0.27547(14) 0.0171(4) Uani 1 1 d . .
H8A H 0.014384 0.379676 0.236393 0.020 Uiso 1 1 calc R .
H8B H -0.063094 0.417804 0.329710 0.020 Uiso 1 1 calc R .
C7 C -0.0109(2) 0.63803(16) 0.26110(14) 0.0162(4) Uani 1 1 d . .
H7 H -0.015430 0.618018 0.327885 0.019 Uiso 1 1 calc R .
C5 C -0.0341(2) 0.75347(16) 0.20921(14) 0.0168(4) Uani 1 1 d . .
C6 C -0.0717(3) 0.84548(17) 0.26285(14) 0.0203(4) Uani 1 1 d . .
C4 C -0.0223(2) 0.78254(16) 0.10904(14) 0.0176(4) Uani 1 1 d . .
H4 H -0.037069 0.859846 0.073238 0.021 Uiso 1 1 calc R .
C2 C 0.0118(2) 0.69538(16) 0.06248(13) 0.0160(4) Uani 1 1 d . .
C3 C 0.0306(2) 0.58050(16) 0.11755(13) 0.0157(4) Uani 1 1 d . .
H3 H 0.051604 0.521602 0.087341 0.019 Uiso 1 1 calc R .
C1 C 0.0296(2) 0.72444(16) -0.04711(14) 0.0173(4) Uani 1 1 d . .
C10 C 0.2095(2) 0.40570(16) 0.40045(14) 0.0181(4) Uani 1 1 d . .
H10 H 0.125685 0.447680 0.431733 0.022 Uiso 1 1 calc R .
C11 C 0.3526(2) 0.36024(16) 0.44110(14) 0.0175(4) Uani 1 1 d . .
C12 C 0.3642(3) 0.37707(17) 0.53695(14) 0.0207(4) Uani 1 1 d . .
C13 C 0.4787(2) 0.29774(16) 0.39403(14) 0.0167(4) Uani 1 1 d . .
H13 H 0.573873 0.266030 0.421266 0.020 Uiso 1 1 calc R .
C18 C 1.0455(3) 0.11771(18) 0.38889(14) 0.0217(4) Uani 1 1 d . .
H18 H 0.944390 0.160665 0.399734 0.026 Uiso 1 1 calc R .
C19 C 1.1552(3) 0.09930(19) 0.45297(16) 0.0267(5) Uani 1 1 d . .
H19 H 1.127859 0.129269 0.505840 0.032 Uiso 1 1 calc R .
C21 C 1.3051(3) 0.03633(19) 0.43816(16) 0.0282(5) Uani 1 1 d D U
C20 C 1.3391(3) -0.0088(2) 0.35840(19) 0.0326(5) Uani 1 1 d . .
H20 H 1.438571 -0.053209 0.346941 0.039 Uiso 1 1 calc R .
C17 C 1.2227(3) 0.01339(19) 0.29683(18) 0.0280(5) Uani 1 1 d . .
H17 H 1.246055 -0.016410 0.243843 0.034 Uiso 1 1 calc R .
C22 C 1.4226(3) 0.02269(19) 0.50643(17) 0.0285(5) Uani 1 1 d D U
H22 H 1.384600 0.047621 0.561493 0.034 Uiso 1 1 calc R .
O9 O 0.5396(3) 0.01129(19) 0.11759(16) 0.0540(5) Uani 1 1 d . .
H9A H 0.624787 0.014791 0.073454 0.081 Uiso 1 1 d R .
H9B H 0.563267 0.069361 0.132054 0.081 Uiso 1 1 d R .
O10 O 0.2520(2) -0.00840(18) 0.05565(15) 0.0487(5) Uani 1 1 d . .
H10A H 0.173487 0.045263 0.054428 0.073 Uiso 1 1 d R .
H10B H 0.334827 -0.001257 0.079768 0.073 Uiso 1 1 d R .
O11 O 0.8565(3) 0.2981(2) 0.50385(15) 0.0587(6) Uani 1 1 d . .
H11A H 0.900908 0.273760 0.554766 0.088 Uiso 1 1 d R .
H11B H 0.772468 0.346970 0.507456 0.088 Uiso 1 1 d R .
H3A H 0.472(9) 0.323(6) 0.697(3) 0.19(3) Uiso 1 1 d D .

loop_
_atom_site_aniso_label
_atom_site_aniso_U_11
_atom_site_aniso_U_22
_atom_site_aniso_U_33
_atom_site_aniso_U_23
_atom_site_aniso_U_13
_atom_site_aniso_U_12
Zn1 0.01922(12) 0.01359(11) 0.01242(11) -0.00631(8) -0.00368(8) 0.00349(8)
N3 0.0307(10) 0.0266(9) 0.0224(9) -0.0116(7) -0.0094(8) 0.0009(7)
O3 0.0219(7) 0.0251(7) 0.0183(7) -0.0101(6) -0.0044(6) 0.0086(6)
O4 0.0283(8) 0.0277(8) 0.0193(7) -0.0136(6) -0.0046(6) 0.0045(6)
O8 0.0795(14) 0.0263(8) 0.0177(8) -0.0120(7) -0.0141(8) 0.0078(8)
O7 0.0372(9) 0.0138(6) 0.0238(7) -0.0086(6) -0.0126(6) 0.0037(6)
O5 0.0482(10) 0.0204(7) 0.0168(7) -0.0098(6) -0.0042(7) -0.0034(7)
O6 0.0320(8) 0.0161(7) 0.0133(7) -0.0027(5) -0.0019(6) 0.0043(6)
O1 0.0391(9) 0.0314(8) 0.0250(8) -0.0185(7) -0.0109(7) 0.0128(7)
O2 0.0421(10) 0.0327(9) 0.0241(8) -0.0167(7) -0.0165(7) 0.0168(7)
N1 0.0173(8) 0.0139(7) 0.0162(8) -0.0043(6) -0.0030(6) 0.0014(6)
N2 0.0216(8) 0.0172(8) 0.0184(8) -0.0045(6) -0.0072(7) -0.0001(6)
C28 0.0206(10) 0.0226(10) 0.0195(10) -0.0060(8) -0.0058(8) -0.0014(8)
C27 0.0211(10) 0.0183(9) 0.0200(10) -0.0067(8) -0.0043(8) 0.0000(7)
C25 0.0245(10) 0.0189(9) 0.0183(10) -0.0056(8) -0.0033(8) -0.0037(8)
C26 0.0283(11) 0.0225(10) 0.0156(9) -0.0039(8) -0.0075(8) -0.0017(8)
C23 0.0422(14) 0.0241(11) 0.0321(12) -0.0147(9) -0.0156(10) 0.0089(9)
C24 0.0364(12) 0.0228(10) 0.0250(11) -0.0072(9) -0.0145(9) 0.0046(9)
C16 0.0213(10) 0.0116(8) 0.0160(9) -0.0032(7) -0.0012(7) 0.0001(7)
C14 0.0208(10) 0.0112(8) 0.0162(9) -0.0051(7) -0.0016(7) 0.0003(7)
C15 0.0221(10) 0.0123(8) 0.0128(9) -0.0035(7) -0.0024(7) -0.0010(7)
C9 0.0181(9) 0.0100(8) 0.0150(9) -0.0019(7) -0.0027(7) 0.0003(7)
C8 0.0212(10) 0.0122(8) 0.0164(9) -0.0019(7) -0.0033(7) -0.0015(7)
C7 0.0182(9) 0.0166(9) 0.0138(9) -0.0060(7) -0.0025(7) 0.0026(7)
C5 0.0210(9) 0.0140(9) 0.0166(9) -0.0065(7) -0.0047(7) 0.0014(7)
C6 0.0270(11) 0.0173(9) 0.0189(10) -0.0090(8) -0.0043(8) 0.0001(8)
C4 0.0231(10) 0.0129(8) 0.0168(9) -0.0038(7) -0.0049(7) -0.0002(7)
C2 0.0197(9) 0.0151(9) 0.0134(9) -0.0043(7) -0.0034(7) -0.0007(7)
C3 0.0184(9) 0.0158(9) 0.0143(9) -0.0068(7) -0.0032(7) 0.0001(7)
C1 0.0207(10) 0.0173(9) 0.0143(9) -0.0051(7) -0.0031(7) -0.0014(7)
C10 0.0225(10) 0.0144(9) 0.0166(9) -0.0061(7) -0.0016(7) 0.0031(7)
C11 0.0226(10) 0.0151(9) 0.0149(9) -0.0058(7) -0.0031(7) 0.0016(7)
C12 0.0249(10) 0.0207(10) 0.0175(10) -0.0080(8) -0.0034(8) 0.0008(8)
C13 0.0193(9) 0.0136(8) 0.0171(9) -0.0043(7) -0.0047(7) 0.0018(7)
C18 0.0297(11) 0.0204(10) 0.0155(9) -0.0037(8) -0.0042(8) -0.0068(8)
C19 0.0371(13) 0.0256(11) 0.0184(10) -0.0016(8) -0.0078(9) -0.0115(9)
C21 0.0385(13) 0.0214(10) 0.0239(11) 0.0034(8) -0.0109(9) -0.0137(9)
C20 0.0249(11) 0.0265(11) 0.0447(14) -0.0058(10) -0.0132(10) 0.0049(9)
C17 0.0248(11) 0.0275(11) 0.0345(12) -0.0132(9) -0.0097(9) 0.0055(9)
C22 0.0363(12) 0.0247(11) 0.0238(11) -0.0035(9) -0.0075(9) -0.0045(9)
O9 0.0598(13) 0.0572(13) 0.0590(13) -0.0342(11) -0.0101(11) -0.0112(10)
O10 0.0360(10) 0.0596(13) 0.0597(13) -0.0340(11) -0.0154(9) 0.0155(9)
O11 0.0527(13) 0.0691(15) 0.0430(12) -0.0108(11) -0.0074(10) 0.0206(11)

loop_
_atom_type_symbol
_atom_type_description
_atom_type_scat_dispersion_real
_atom_type_scat_dispersion_imag
_atom_type_scat_source
C C 0.0033 0.0016 'International Tables Vol C Tables 4.2.6.8 and 6.1.1.4'
H H 0.0000 0.0000 'International Tables Vol C Tables 4.2.6.8 and 6.1.1.4'
N N 0.0061 0.0033 'International Tables Vol C Tables 4.2.6.8 and 6.1.1.4'
O O 0.0106 0.0060 'International Tables Vol C Tables 4.2.6.8 and 6.1.1.4'
Zn Zn 0.2839 1.4301 'International Tables Vol C Tables 4.2.6.8 and 6.1.1.4'

loop_
_geom_angle_atom_site_label_1
_geom_angle_atom_site_label_2
_geom_angle_atom_site_label_3
_geom_angle
_geom_angle_site_symmetry_1
_geom_angle_site_symmetry_3
O3 Zn1 O7 122.61(8) . 1_645
O3 Zn1 O6 121.03(7) . 2_665
O3 Zn1 N2 99.75(9) . .
O7 Zn1 O6 94.32(7) 1_645 2_665
O7 Zn1 N2 107.55(7) 1_645 .
O6 Zn1 N2 111.48(9) 2_665 .
C28 N3 H3A 118(5) . .
C23 N3 C28 118.10(19) . .
C23 N3 H3A 124(5) . .
C16 O3 Zn1 115.77(13) . .
C6 O7 Zn1 128.39(14) . 1_465
C1 O6 Zn1 123.91(13) . 2_665
C7 N1 C8 118.60(16) . .
C3 N1 C8 120.25(16) . .
C3 N1 C7 121.06(16) . .
C18 N2 Zn1 120.26(15) . .
C17 N2 Zn1 121.31(15) . .
C17 N2 C18 118.16(19) . .
N3 C28 H28 118.5 . .
N3 C28 C27 123.09(19) . .
C27 C28 H28 118.5 . .
C28 C27 H27 120.3 . .
C28 C27 C25 119.36(19) . .
C25 C27 H27 120.3 . .
C27 C25 C26 122.79(19) . .
C24 C25 C27 117.08(19) . .
C24 C25 C26 120.10(19) . .
C25 C26 H26 117.8 . .
C26 C26 C25 124.4(2) 2_667 .
C26 C26 H26 117.8 2_667 .
N3 C23 H23 118.8 . .
N3 C23 C24 122.5(2) . .
C24 C23 H23 118.8 . .
C25 C24 H24 120.1 . .
C23 C24 C25 119.7(2) . .
C23 C24 H24 120.1 . .
O3 C16 C14 114.98(17) . .
O4 C16 O3 125.22(18) . .
O4 C16 C14 119.79(18) . .
C15 C14 C16 119.39(17) . .
C15 C14 C13 119.96(18) . .
C13 C14 C16 120.64(18) . .
C14 C15 H15 119.7 . .
C9 C15 C14 120.50(18) . .
C9 C15 H15 119.7 . .
C15 C9 C8 120.09(18) . .
C15 C9 C10 119.47(18) . .
C10 C9 C8 120.26(17) . .
N1 C8 C9 113.42(16) . .
N1 C8 H8A 108.9 . .
N1 C8 H8B 108.9 . .
C9 C8 H8A 108.9 . .
C9 C8 H8B 108.9 . .
H8A C8 H8B 107.7 . .
N1 C7 H7 119.8 . .
N1 C7 C5 120.44(18) . .
C5 C7 H7 119.8 . .
C7 C5 C6 119.27(18) . .
C7 C5 C4 119.22(17) . .
C4 C5 C6 121.51(17) . .
O8 C6 O7 127.54(19) . .
O8 C6 C5 118.97(18) . .
O7 C6 C5 113.49(18) . .
C5 C4 H4 120.1 . .
C5 C4 C2 119.77(18) . .
C2 C4 H4 120.1 . .
C4 C2 C1 121.08(17) . .
C3 C2 C4 119.10(18) . .
C3 C2 C1 119.82(17) . .
N1 C3 C2 120.37(17) . .
N1 C3 H3 119.8 . .
C2 C3 H3 119.8 . .
O5 C1 O6 126.64(19) . .
O5 C1 C2 119.25(18) . .
O6 C1 C2 114.09(16) . .
C9 C10 H10 119.6 . .
C9 C10 C11 120.73(18) . .
C11 C10 H10 119.6 . .
C10 C11 C12 118.61(17) . .
C10 C11 C13 119.68(18) . .
C13 C11 C12 121.69(18) . .
O1 C12 O2 124.34(19) . .
O1 C12 C11 120.84(19) . .
O2 C12 C11 114.81(17) . .
C14 C13 H13 120.2 . .
C11 C13 C14 119.63(18) . .
C11 C13 H13 120.2 . .
N2 C18 H18 118.5 . .
N2 C18 C19 123.0(2) . .
C19 C18 H18 118.5 . .
C18 C19 H19 120.3 . .
C21 C19 C18 119.4(2) . .
C21 C19 H19 120.3 . .
C19 C21 C20 118.1(2) . .
C19 C21 C22 117.7(2) . .
C20 C21 C22 124.2(2) . .
C21 C20 H20 120.4 . .
C17 C20 C21 119.3(2) . .
C17 C20 H20 120.4 . .
N2 C17 C20 122.1(2) . .
N2 C17 H17 119.0 . .
C20 C17 H17 119.0 . .
C21 C22 H22 118.1 . .
C22 C22 C21 123.7(3) 2_856 .
C22 C22 H22 118.1 2_856 .
H9A O9 H9B 92.8 . .
H10A O10 H10B 115.7 . .
H11A O11 H11B 114.3 . .

loop_
_geom_bond_atom_site_label_1
_geom_bond_atom_site_label_2
_geom_bond_distance
_geom_bond_site_symmetry_2
Zn1 O3 1.9324(18) .
Zn1 O7 1.9448(19) 1_645
Zn1 O6 1.9612(19) 2_665
Zn1 N2 2.023(2) .
N3 C28 1.340(3) .
N3 C23 1.340(3) .
N3 H3A 0.88(2) .
O3 C16 1.277(3) .
O4 C16 1.235(3) .
O8 C6 1.227(3) .
O7 C6 1.274(3) .
O5 C1 1.230(2) .
O6 C1 1.276(3) .
O1 C12 1.221(3) .
O2 C12 1.304(3) .
N1 C8 1.509(3) .
N1 C7 1.359(3) .
N1 C3 1.355(3) .
N2 C18 1.346(3) .
N2 C17 1.338(3) .
C28 H28 0.9300 .
C28 C27 1.378(3) .
C27 H27 0.9300 .
C27 C25 1.401(3) .
C25 C26 1.469(3) .
C25 C24 1.397(3) .
C26 C26 1.339(4) 2_667
C26 H26 0.9300 .
C23 H23 0.9300 .
C23 C24 1.385(3) .
C24 H24 0.9300 .
C16 C14 1.509(3) .
C14 C15 1.390(3) .
C14 C13 1.395(3) .
C15 H15 0.9300 .
C15 C9 1.386(3) .
C9 C8 1.509(3) .
C9 C10 1.386(3) .
C8 H8A 0.9700 .
C8 H8B 0.9700 .
C7 H7 0.9300 .
C7 C5 1.383(3) .
C5 C6 1.518(3) .
C5 C4 1.391(3) .
C4 H4 0.9300 .
C4 C2 1.395(3) .
C2 C3 1.388(3) .
C2 C1 1.520(3) .
C3 H3 0.9300 .
C10 H10 0.9300 .
C10 C11 1.391(3) .
C11 C12 1.504(3) .
C11 C13 1.394(3) .
C13 H13 0.9300 .
C18 H18 0.9300 .
C18 C19 1.376(3) .
C19 H19 0.9300 .
C19 C21 1.372(4) .
C21 C20 1.402(4) .
C21 C22 1.481(3) .
C20 H20 0.9300 .
C20 C17 1.386(3) .
C17 H17 0.9300 .
C22 C22 1.315(5) 2_856
C22 H22 0.9300 .
O9 H9A 0.8500 .
O9 H9B 0.8500 .
O10 H10A 0.8499 .
O10 H10B 0.8501 .
O11 H11A 0.8500 .
O11 H11B 0.8501 .

loop_
_geom_hbond_atom_site_label_D
_geom_hbond_atom_site_label_H
_geom_hbond_atom_site_label_A
_geom_hbond_distance_DH
_geom_hbond_distance_HA
_geom_hbond_distance_DA
_geom_hbond_angle_DHA
_geom_hbond_site_symmetry_A
_geom_hbond_publ_flag
O9 H9A O10 0.85 1.98 2.777(4) 155.2 2_655 yes
O9 H9B O4 0.85 1.96 2.803(3) 170.8 . yes
O10 H10A O6 0.85 2.07 2.899(3) 164.6 2_565 yes
O10 H10B O9 0.85 1.91 2.751(3) 171.9 . yes
O11 H11A O8 0.85 2.07 2.883(3) 161.0 2_666 yes
O11 H11B O1 0.85 2.34 2.994(3) 134.2 2_666 yes

loop_
_geom_torsion_atom_site_label_1
_geom_torsion_atom_site_label_2
_geom_torsion_atom_site_label_3
_geom_torsion_atom_site_label_4
_geom_torsion
_geom_torsion_site_symmetry_1
_geom_torsion_site_symmetry_4
Zn1 O3 C16 O4 3.1(3) . .
Zn1 O3 C16 C14 -176.50(12) . .
Zn1 O7 C6 O8 24.0(3) 1_465 .
Zn1 O7 C6 C5 -155.67(14) 1_465 .
Zn1 O6 C1 O5 -20.4(3) 2_665 .
Zn1 O6 C1 C2 158.28(13) 2_665 .
Zn1 N2 C18 C19 175.06(15) . .
Zn1 N2 C17 C20 -174.88(17) . .
N3 C28 C27 C25 2.2(3) . .
N3 C23 C24 C25 -0.2(4) . .
O3 C16 C14 C15 -178.01(17) . .
O3 C16 C14 C13 0.6(3) . .
O4 C16 C14 C15 2.4(3) . .
O4 C16 C14 C13 -178.96(18) . .
N1 C7 C5 C6 178.20(17) . .
N1 C7 C5 C4 -1.8(3) . .
N2 C18 C19 C21 0.1(3) . .
C28 N3 C23 C24 -2.3(4) . .
C28 C27 C25 C26 173.59(19) . .
C28 C27 C25 C24 -4.5(3) . .
C27 C25 C26 C26 -14.7(4) . 2_667
C27 C25 C24 C23 3.5(3) . .
C26 C25 C24 C23 -174.6(2) . .
C23 N3 C28 C27 1.2(3) . .
C24 C25 C26 C26 163.4(3) . 2_667
C16 C14 C15 C9 179.32(17) . .
C16 C14 C13 C11 179.85(17) . .
C14 C15 C9 C8 -174.43(17) . .
C14 C15 C9 C10 0.7(3) . .
C15 C14 C13 C11 -1.5(3) . .
C15 C9 C8 N1 -98.4(2) . .
C15 C9 C10 C11 -1.1(3) . .
C9 C10 C11 C12 -177.84(17) . .
C9 C10 C11 C13 0.3(3) . .
C8 N1 C7 C5 -174.83(17) . .
C8 N1 C3 C2 176.20(17) . .
C8 C9 C10 C11 173.94(17) . .
C7 N1 C8 C9 -76.3(2) . .
C7 N1 C3 C2 -0.5(3) . .
C7 C5 C6 O8 10.1(3) . .
C7 C5 C6 O7 -170.14(18) . .
C7 C5 C4 C2 0.3(3) . .
C5 C4 C2 C3 1.1(3) . .
C5 C4 C2 C1 -178.51(18) . .
C6 C5 C4 C2 -179.71(18) . .
C4 C5 C6 O8 -169.9(2) . .
C4 C5 C6 O7 9.9(3) . .
C4 C2 C3 N1 -1.0(3) . .
C4 C2 C1 O5 178.86(19) . .
C4 C2 C1 O6 0.0(3) . .
C3 N1 C8 C9 106.9(2) . .
C3 N1 C7 C5 1.9(3) . .
C3 C2 C1 O5 -0.7(3) . .
C3 C2 C1 O6 -179.53(18) . .
C1 C2 C3 N1 178.60(17) . .
C10 C9 C8 N1 86.5(2) . .
C10 C11 C12 O1 -20.7(3) . .
C10 C11 C12 O2 159.05(19) . .
C10 C11 C13 C14 1.0(3) . .
C12 C11 C13 C14 179.11(18) . .
C13 C14 C15 C9 0.7(3) . .
C13 C11 C12 O1 161.2(2) . .
C13 C11 C12 O2 -19.1(3) . .
C18 N2 C17 C20 -0.7(3) . .
C18 C19 C21 C20 -1.2(3) . .
C18 C19 C21 C22 177.49(19) . .
C19 C21 C20 C17 1.3(3) . .
C19 C21 C22 C22 -171.2(3) . 2_856
C21 C20 C17 N2 -0.3(4) . .
C20 C21 C22 C22 7.4(4) . 2_856
C17 N2 C18 C19 0.8(3) . .
C22 C21 C20 C17 -177.3(2) . .
